data_2103798
loop_
_publ_author_name
'Clemente, Dore Augusto'
'Marzotto, Armando'

_publ_section_title
;
 22 Space-group changes
;
_journal_issue 1
_journal_name_full 'Acta Crystallographica Section B'
_journal_page_first 43
_journal_page_last 50
_journal_paper_doi 10.1107/S0108768102022668
_journal_volume 59
_journal_year 2003
_chemical_formula_sum 'C8 H12 S8 Tc2'
_chemical_formula_weight 560.66
_chemical_name_systematic
;
bis(mu!2$-Ethane-1,2-dithiolato-S,S,S',S')-bis(ethene-1,2-dithiolato)-
-technetium(iv)
;
_space_group_IT_number 12
_symmetry_space_group_name_Hall '-I 2y'
_symmetry_space_group_name_H-M 'I 1 2/m 1'
_atom_sites_solution_hydrogens geom
_atom_sites_solution_primary direct
_atom_sites_solution_secondary difmap
_cell_angle_alpha 90.00
_cell_angle_beta 95.25(5)
_cell_angle_gamma 90.00
_cell_formula_units_Z 2
_cell_length_a 11.361(6)
_cell_length_b 8.303(5)
_cell_length_c 8.987(5)
_cell_measurement_temperature 293(2)
_cell_volume 844.2(8)
_computing_structure_refinement 'SHELXL-97 (Sheldrick, 1997)'
_computing_structure_solution 'SHELXS-97 (Sheldrick, 1990)'
_diffrn_ambient_temperature 293(2)
_diffrn_measured_fraction_theta_full 0.306
_diffrn_measured_fraction_theta_max 0.306
_diffrn_radiation_monochromator graphite
_diffrn_radiation_source 'fine-focus sealed tube'
_diffrn_radiation_type MoK\a
_diffrn_radiation_wavelength 0.71070
_diffrn_reflns_av_R_equivalents 0.0164
_diffrn_reflns_av_sigmaI/netI 0.0987
_diffrn_reflns_limit_h_max 27
_diffrn_reflns_limit_h_min -27
_diffrn_reflns_limit_k_max 9
_diffrn_reflns_limit_k_min -9
_diffrn_reflns_limit_l_max 18
_diffrn_reflns_limit_l_min -18
_diffrn_reflns_number 6858
_diffrn_reflns_theta_full 68.66
_diffrn_reflns_theta_max 68.66
_diffrn_reflns_theta_min 2.77
_exptl_absorpt_coefficient_mu 2.605
_exptl_crystal_density_diffrn 2.206
_exptl_crystal_density_method 'not measured'
_exptl_crystal_F_000 548
_refine_diff_density_max 0.866
_refine_diff_density_min -1.250
_refine_ls_extinction_method none
_refine_ls_goodness_of_fit_ref 0.423
_refine_ls_hydrogen_treatment mixed
_refine_ls_matrix_type full
_refine_ls_number_parameters 38
_refine_ls_number_reflns 2519
_refine_ls_number_restraints 0
_refine_ls_restrained_S_all 0.423
_refine_ls_R_factor_all 0.0116
_refine_ls_R_factor_gt 0.0102
_refine_ls_shift/su_max 2.510
_refine_ls_shift/su_mean 0.066
_refine_ls_structure_factor_coef Fsqd
_refine_ls_weighting_details 'calc w=1/[\s^2^(Fo^2^)+(0.0000P)^2^+0.0178P] where P=(Fo^2^+2Fc^2^)/3'
_refine_ls_weighting_scheme calc
_refine_ls_wR_factor_gt 0.0336
_refine_ls_wR_factor_ref 0.0647
_reflns_number_gt 2178
_reflns_number_total 2519
_reflns_threshold_expression >2sigma(I)
_cod_data_source_file an0613.cif
_cod_data_source_block pejvab
_cod_original_sg_symbol_H-M 'I 2/m'
_cod_database_code 2103798

loop_
_symmetry_equiv_pos_as_xyz
'x, y, z'
'-x, y, -z'
'x+1/2, y+1/2, z+1/2'
'-x+1/2, y+1/2, -z+1/2'
'-x, -y, -z'
'x, -y, z'
'-x+1/2, -y+1/2, -z+1/2'
'x+1/2, -y+1/2, z+1/2'

loop_
_atom_site_label
_atom_site_fract_x
_atom_site_fract_y
_atom_site_fract_z
_atom_site_U_iso_or_equiv
_atom_site_adp_type
_atom_site_calc_flag
_atom_site_refinement_flags
_atom_site_occupancy
_atom_site_type_symbol
Tc1 0.401300(6) 0.0000 0.063600(7) 0.02000(4) Uiso d S 1 Tc
S1 0.436700(15) 0.17480(3) -0.138900(19) 0.02000(4) Uiso d . 1 S
S3 0.20160(2) 0.0000 -0.00570(3) 0.02000(5) Uiso d S 1 S
S4 0.34530(2) 0.0000 0.30230(3) 0.02000(5) Uiso d S 1 S
C1 0.36160(7) 0.08990(10) -0.31090(8) 0.02000(10) Uiso d . 1 C
C3 0.12240(9) 0.0000 0.16090(10) 0.02000(12) Uiso d S 1 C
C4 0.18580(9) 0.0000 0.30030(11) 0.02000(12) Uiso d S 1 C
H1 0.4060(14) 0.131(2) -0.4050(19) 0.020(3) Uiso d . 1 H
H2 0.2713(13) 0.132(2) -0.3223(17) 0.020(3) Uiso d . 1 H
H5 0.0275(19) 0.0000 0.152(3) 0.020(5) Uiso d S 1 H
H6 0.142(2) 0.0000 0.400(3) 0.020(5) Uiso d S 1 H

loop_
_atom_type_symbol
_atom_type_description
_atom_type_scat_dispersion_real
_atom_type_scat_dispersion_imag
_atom_type_scat_source
Tc Tc -1.4390 0.7593 'International Tables Vol C Tables 4.2.6.8 and 6.1.1.4'
S S 0.1246 0.1234 'International Tables Vol C Tables 4.2.6.8 and 6.1.1.4'
C C 0.0033 0.0016 'International Tables Vol C Tables 4.2.6.8 and 6.1.1.4'
H H 0.0000 0.0000 'International Tables Vol C Tables 4.2.6.8 and 6.1.1.4'

loop_
_geom_angle_atom_site_label_1
_geom_angle_atom_site_label_2
_geom_angle_atom_site_label_3
_geom_angle_site_symmetry_1
_geom_angle_site_symmetry_3
_geom_angle
S4 Tc1 S3 . . 84.37(5)
S4 Tc1 S1 . 6 142.44(2)
S3 Tc1 S1 . 6 91.40(4)
S4 Tc1 S1 . . 142.44(2)
S3 Tc1 S1 . . 91.40(4)
S1 Tc1 S1 6 . 74.77(5)
S4 Tc1 S1 . 2_655 90.43(4)
S3 Tc1 S1 . 2_655 142.36(2)
S1 Tc1 S1 6 2_655 113.89(4)
S1 Tc1 S1 . 2_655 70.63(4)
S4 Tc1 S1 . 5_655 90.43(4)
S3 Tc1 S1 . 5_655 142.36(2)
S1 Tc1 S1 6 5_655 70.63(4)
S1 Tc1 S1 . 5_655 113.89(4)
S1 Tc1 S1 2_655 5_655 74.69(5)
S4 Tc1 Tc1 . 5_655 137.16(3)
S3 Tc1 Tc1 . 5_655 138.46(3)
S1 Tc1 Tc1 6 5_655 56.98(3)
S1 Tc1 Tc1 . 5_655 56.98(3)
S1 Tc1 Tc1 2_655 5_655 56.91(3)
S1 Tc1 Tc1 5_655 5_655 56.91(3)
C1 S1 Tc1 . . 108.07(5)
C1 S1 Tc1 . 5_655 106.94(5)
Tc1 S1 Tc1 . 5_655 66.11(4)
C3 S3 Tc1 . . 109.15(6)
C4 S4 Tc1 . . 110.73(6)
C1 C1 S1 6 . 112.57(3)
C1 C1 H1 6 . 108.6(9)
S1 C1 H1 . . 108.8(9)
C1 C1 H2 6 . 108.8(9)
S1 C1 H2 . . 108.7(8)
H1 C1 H2 . . 109.3(12)
C4 C3 S3 . . 119.29(9)
C4 C3 H5 . . 120.4(12)
S3 C3 H5 . . 120.3(12)
C3 C4 S4 . . 116.46(9)
C3 C4 H6 . . 121.5(12)
S4 C4 H6 . . 122.1(12)

loop_
_geom_bond_atom_site_label_1
_geom_bond_atom_site_label_2
_geom_bond_site_symmetry_2
_geom_bond_distance
Tc1 S4 . 2.2927(13)
Tc1 S3 . 2.2971(13)
Tc1 S1 6 2.3904(10)
Tc1 S1 . 2.3904(10)
Tc1 S1 2_655 2.3925(10)
Tc1 S1 5_655 2.3925(10)
Tc1 Tc1 5_655 2.6087(14)
S1 C1 . 1.8366(12)
S1 Tc1 5_655 2.3925(10)
S3 C3 . 1.8160(14)
S4 C4 . 1.8105(14)
C1 C1 6 1.4929(19)
C1 H1 . 1.080(16)
C1 H2 . 1.079(15)
C3 C4 . 1.3868(17)
C3 H5 . 1.07(2)
C4 H6 . 1.06(2)
